data_1533316
loop_
_publ_author_name
'Zhang, Y.B.'
'Li, S.'
'Sun, C.Q.'
'Gao, W.'

_publ_section_title
;
 Possible origin of magnetic transition ordering in La2/3 A1/3 Mn O3
 oxides
;
_journal_name_full 'Materials Science and Engineering B'
_journal_page_first 54
_journal_page_last 59
_journal_volume 98
_journal_year 2003
_chemical_formula_sum 'Ba0.08325 Ca0.24975 La0.667 Mn O3'
_chemical_name_systematic '(La0.667 (Ba0.25 Ca0.75)0.333) Mn O3'
_space_group_IT_number 62
_symmetry_space_group_name_Hall '-P 2c 2ab'
_symmetry_space_group_name_H-M 'P b n m'
_cell_angle_alpha 90
_cell_angle_beta 90
_cell_angle_gamma 90
_cell_formula_units_Z 4
_cell_length_a 5.4998
_cell_length_b 5.4734
_cell_length_c 7.7369
_cell_volume 232.901
_citation_journal_id_ASTM MSBTEK
_cod_data_source_file Zhang_MSBTEK_2003_558.cif
_cod_data_source_block Ba0.08325Ca0.24975La0.667Mn1O3
_cod_original_cell_volume 232.9009
_cod_original_sg_symbol_Hall '-P 2ac 2n (z,x,y)'
_cod_original_formula_sum 'Ba0.08325 Ca0.24975 La0.667 Mn1 O3'
_cod_database_code 1533316

loop_
_symmetry_equiv_pos_as_xyz
x,y,z
x+1/2,-y+1/2,-z
-x+1/2,y+1/2,-z+1/2
-x,-y,z+1/2
-x,-y,-z
-x-1/2,y-1/2,z
x-1/2,-y-1/2,z-1/2
x,y,-z-1/2

loop_
_atom_site_label
_atom_site_type_symbol
_atom_site_fract_x
_atom_site_fract_y
_atom_site_fract_z
_atom_site_occupancy
_atom_site_U_iso_or_equiv
O2 O-2 0.735 0.27 0.034 1 0.0
O1 O-2 0.054 0.494 0.25 1 0.0
Ca1 Ca+2 0.998 0.014 0.25 0.25 0.0
Ba1 Ba+2 0.998 0.014 0.25 0.083 0.0
Mn1 Mn+3 0.5 0 0 1 0.0
La1 La+3 0.998 0.014 0.25 0.667 0.0
